data_4026872
loop_
_publ_author_name
'Hung-Yi Lee'
'Chin-Kang Sha'

_publ_section_title
;
 Stereoselective Total Synthesis of (\+-)-Peribysin E
;
_journal_name_full 'Journal of Organic Chemistry'
_journal_page_first 598
_journal_page_last 605
_journal_paper_doi 10.1021/jo2021604
_journal_volume 77
_journal_year 2012
_chemical_formula_sum 'C22 H38 O4 Si'
_chemical_formula_weight 394.61
_chemical_name_systematic
; 
 ? 
;
_space_group_IT_number 2
_symmetry_cell_setting triclinic
_symmetry_space_group_name_Hall '-P 1'
_symmetry_space_group_name_H-M 'P -1'
_atom_sites_solution_hydrogens geom
_atom_sites_solution_primary direct
_atom_sites_solution_secondary difmap
_audit_creation_method SHELXL-97
_cell_angle_alpha 77.2880(10)
_cell_angle_beta 84.4220(10)
_cell_angle_gamma 84.4510(10)
_cell_formula_units_Z 2
_cell_length_a 6.8505(4)
_cell_length_b 9.2832(5)
_cell_length_c 18.4577(11)
_cell_measurement_reflns_used 9960
_cell_measurement_temperature 100(2)
_cell_measurement_theta_max 26.5191
_cell_measurement_theta_min 2.2692
_cell_volume 1136.18(11)
_computing_cell_refinement 'SAINT V7.34A (Bruker AXS, 2006)'
_computing_data_collection 'APEX2 (Bruker AXS, 2010)'
_computing_data_reduction 'SAINT V7.34A (Bruker AXS, 2006)'
_computing_molecular_graphics 'SHELXTL (Sheldrick, 2008)'
_computing_publication_material SHELXTL
_computing_structure_refinement 'SHELXL-97 (Sheldrick, 2008)'
_computing_structure_solution 'SHELXS-97 (Sheldrick, 2008)'
_diffrn_ambient_temperature 100(2)
_diffrn_detector_area_resol_mean 8.3333
_diffrn_measured_fraction_theta_full 0.996
_diffrn_measured_fraction_theta_max 0.996
_diffrn_measurement_device_type 'Bruker APEX-II CCD'
_diffrn_measurement_method '\f and \w scans'
_diffrn_radiation_monochromator graphite
_diffrn_radiation_source 'fine-focus sealed tube'
_diffrn_radiation_type MoK\a
_diffrn_radiation_wavelength 0.71073
_diffrn_reflns_av_R_equivalents 0.0189
_diffrn_reflns_av_sigmaI/netI 0.0170
_diffrn_reflns_limit_h_max 8
_diffrn_reflns_limit_h_min -8
_diffrn_reflns_limit_k_max 11
_diffrn_reflns_limit_k_min -11
_diffrn_reflns_limit_l_max 23
_diffrn_reflns_limit_l_min -23
_diffrn_reflns_number 18546
_diffrn_reflns_theta_full 26.52
_diffrn_reflns_theta_max 26.52
_diffrn_reflns_theta_min 1.13
_exptl_absorpt_coefficient_mu 0.126
_exptl_absorpt_correction_T_max 0.7454
_exptl_absorpt_correction_T_min 0.6890
_exptl_absorpt_correction_type multi-scan
_exptl_absorpt_process_details 'SADABS V2008/1 (Bruker AXS)'
_exptl_crystal_colour Colorless
_exptl_crystal_density_diffrn 1.153
_exptl_crystal_description Tabullar
_exptl_crystal_F_000 432
_exptl_crystal_size_max 0.25
_exptl_crystal_size_mid 0.15
_exptl_crystal_size_min 0.07
_refine_diff_density_max 0.423
_refine_diff_density_min -0.232
_refine_diff_density_rms 0.068
_refine_ls_extinction_method none
_refine_ls_goodness_of_fit_ref 1.110
_refine_ls_hydrogen_treatment constr
_refine_ls_matrix_type full
_refine_ls_number_parameters 253
_refine_ls_number_reflns 4714
_refine_ls_number_restraints 0
_refine_ls_restrained_S_all 1.110
_refine_ls_R_factor_all 0.0368
_refine_ls_R_factor_gt 0.0310
_refine_ls_shift/su_max 0.001
_refine_ls_shift/su_mean 0.000
_refine_ls_structure_factor_coef Fsqd
_refine_ls_weighting_details 'calc w=1/[\s^2^(Fo^2^)+(0.0532P)^2^+0.3250P] where P=(Fo^2^+2Fc^2^)/3'
_refine_ls_weighting_scheme calc
_refine_ls_wR_factor_gt 0.0862
_refine_ls_wR_factor_ref 0.0966
_reflns_number_gt 4213
_reflns_number_total 4714
_reflns_threshold_expression >2sigma(I)
_cod_data_source_file jo2021604_si_003.cif
_cod_data_source_block mo_100709lt_0m
_cod_database_code 4026872

loop_
_symmetry_equiv_pos_as_xyz
'x, y, z'
'-x, -y, -z'

loop_
_atom_site_label
_atom_site_type_symbol
_atom_site_fract_x
_atom_site_fract_y
_atom_site_fract_z
_atom_site_U_iso_or_equiv
_atom_site_adp_type
_atom_site_occupancy
_atom_site_symmetry_multiplicity
_atom_site_calc_flag
_atom_site_refinement_flags
C1 C 0.48159(16) 0.46636(12) 0.23774(6) 0.0141(2) Uani 1 1 d .
H1 H 0.6039 0.5071 0.2476 0.017 Uiso 1 1 calc R
C2 C 0.35715(17) 0.58788(13) 0.18928(6) 0.0161(2) Uani 1 1 d .
H2A H 0.2410 0.5452 0.1768 0.019 Uiso 1 1 calc R
H2B H 0.4352 0.6262 0.1421 0.019 Uiso 1 1 calc R
C3 C 0.28744(16) 0.71652(12) 0.22760(6) 0.0135(2) Uani 1 1 d .
H3 H 0.4072 0.7576 0.2395 0.016 Uiso 1 1 calc R
C4 C 0.16505(16) 0.66015(12) 0.30298(6) 0.0124(2) Uani 1 1 d .
C5 C 0.15850(16) 0.78032(13) 0.34809(6) 0.0134(2) Uani 1 1 d .
C6 C 0.32133(16) 0.74254(12) 0.40427(6) 0.0131(2) Uani 1 1 d .
C7 C 0.42882(16) 0.59888(12) 0.38686(6) 0.0138(2) Uani 1 1 d .
H7A H 0.5458 0.6213 0.3516 0.017 Uiso 1 1 calc R
H7B H 0.4717 0.5317 0.4330 0.017 Uiso 1 1 calc R
C8 C 0.27838(16) 0.52790(12) 0.35195(6) 0.0127(2) Uani 1 1 d .
H8 H 0.1835 0.4816 0.3932 0.015 Uiso 1 1 calc R
C9 C 0.36667(17) 0.40666(12) 0.31131(6) 0.0149(2) Uani 1 1 d .
H9A H 0.4552 0.3365 0.3441 0.018 Uiso 1 1 calc R
H9B H 0.2591 0.3510 0.3017 0.018 Uiso 1 1 calc R
C10 C 0.93782(19) 0.23603(14) 0.21896(7) 0.0214(3) Uani 1 1 d .
H10A H 0.9499 0.3022 0.2527 0.032 Uiso 1 1 calc R
H10B H 1.0644 0.2226 0.1906 0.032 Uiso 1 1 calc R
H10C H 0.8997 0.1398 0.2480 0.032 Uiso 1 1 calc R
C11 C 0.83264(19) 0.49720(14) 0.09606(7) 0.0214(3) Uani 1 1 d .
H11A H 0.7449 0.5360 0.0562 0.032 Uiso 1 1 calc R
H11B H 0.9667 0.4797 0.0742 0.032 Uiso 1 1 calc R
H11C H 0.8314 0.5692 0.1278 0.032 Uiso 1 1 calc R
C12 C 0.69746(18) 0.18935(14) 0.09283(7) 0.0188(3) Uani 1 1 d .
C13 C 0.6370(2) 0.04152(15) 0.14170(8) 0.0269(3) Uani 1 1 d .
H13A H 0.5147 0.0588 0.1719 0.040 Uiso 1 1 calc R
H13B H 0.7411 -0.0020 0.1745 0.040 Uiso 1 1 calc R
H13C H 0.6165 -0.0265 0.1099 0.040 Uiso 1 1 calc R
C14 C 0.8841(2) 0.16004(16) 0.04326(8) 0.0266(3) Uani 1 1 d .
H14A H 0.8592 0.0901 0.0131 0.040 Uiso 1 1 calc R
H14B H 0.9918 0.1180 0.0747 0.040 Uiso 1 1 calc R
H14C H 0.9204 0.2533 0.0104 0.040 Uiso 1 1 calc R
C15 C 0.5310(2) 0.25873(18) 0.04287(8) 0.0324(3) Uani 1 1 d .
H15A H 0.5703 0.3517 0.0106 0.049 Uiso 1 1 calc R
H15B H 0.4116 0.2786 0.0741 0.049 Uiso 1 1 calc R
H15C H 0.5050 0.1901 0.0121 0.049 Uiso 1 1 calc R
C16 C 0.17620(18) 0.84061(14) 0.17447(7) 0.0192(3) Uani 1 1 d .
H16A H 0.2652 0.8804 0.1314 0.029 Uiso 1 1 calc R
H16B H 0.1269 0.9197 0.2005 0.029 Uiso 1 1 calc R
H16C H 0.0653 0.8011 0.1575 0.029 Uiso 1 1 calc R
C17 C -0.04364(17) 0.62795(14) 0.29189(7) 0.0180(2) Uani 1 1 d .
H17A H -0.1061 0.5772 0.3395 0.027 Uiso 1 1 calc R
H17B H -0.0379 0.5647 0.2555 0.027 Uiso 1 1 calc R
H17C H -0.1206 0.7213 0.2735 0.027 Uiso 1 1 calc R
C18 C 0.46190(17) 0.86333(13) 0.39848(7) 0.0173(2) Uani 1 1 d .
C19 C 0.4594(2) 0.98670(15) 0.34628(8) 0.0253(3) Uani 1 1 d .
H19A H 0.5551 1.0556 0.3437 0.030 Uiso 1 1 calc R
H19B H 0.3619 1.0063 0.3114 0.030 Uiso 1 1 calc R
C20 C 0.61301(19) 0.82598(16) 0.45544(8) 0.0249(3) Uani 1 1 d .
H20A H 0.7063 0.9030 0.4453 0.037 Uiso 1 1 calc R
H20B H 0.6839 0.7303 0.4526 0.037 Uiso 1 1 calc R
H20C H 0.5469 0.8205 0.5054 0.037 Uiso 1 1 calc R
C21 C 0.21118(16) 0.71068(13) 0.48201(6) 0.0137(2) Uani 1 1 d .
C22 C 0.0337(2) 0.81821(14) 0.57508(7) 0.0224(3) Uani 1 1 d .
H22A H -0.0850 0.7676 0.5743 0.034 Uiso 1 1 calc R
H22B H -0.0039 0.9157 0.5867 0.034 Uiso 1 1 calc R
H22C H 0.1160 0.7591 0.6131 0.034 Uiso 1 1 calc R
O1 O 0.53341(12) 0.34691(9) 0.20017(5) 0.01805(19) Uani 1 1 d .
O2 O 0.04162(13) 0.88749(9) 0.34274(5) 0.0200(2) Uani 1 1 d .
O3 O 0.14293(13) 0.83636(9) 0.50271(5) 0.01830(19) Uani 1 1 d .
O4 O 0.18759(13) 0.58880(9) 0.51942(5) 0.0200(2) Uani 1 1 d .
Si1 Si 0.74644(5) 0.31896(3) 0.153332(17) 0.01399(10) Uani 1 1 d .

loop_
_atom_site_aniso_label
_atom_site_aniso_U_11
_atom_site_aniso_U_22
_atom_site_aniso_U_33
_atom_site_aniso_U_23
_atom_site_aniso_U_13
_atom_site_aniso_U_12
C1 0.0149(5) 0.0138(5) 0.0149(5) -0.0077(4) 0.0021(4) 0.0001(4)
C2 0.0178(5) 0.0178(6) 0.0131(5) -0.0054(5) 0.0008(4) 0.0002(4)
C3 0.0145(5) 0.0142(5) 0.0114(5) -0.0026(4) -0.0004(4) 0.0003(4)
C4 0.0118(5) 0.0134(5) 0.0124(5) -0.0043(4) -0.0003(4) -0.0001(4)
C5 0.0140(5) 0.0144(5) 0.0111(5) -0.0025(4) 0.0017(4) -0.0011(4)
C6 0.0144(5) 0.0136(5) 0.0119(5) -0.0045(4) 0.0000(4) -0.0006(4)
C7 0.0136(5) 0.0146(5) 0.0132(5) -0.0047(4) -0.0008(4) 0.0020(4)
C8 0.0131(5) 0.0123(5) 0.0125(5) -0.0035(4) 0.0009(4) 0.0001(4)
C9 0.0169(5) 0.0123(5) 0.0157(6) -0.0045(4) 0.0009(4) 0.0004(4)
C10 0.0253(6) 0.0211(6) 0.0184(6) -0.0047(5) -0.0061(5) 0.0012(5)
C11 0.0226(6) 0.0210(6) 0.0187(6) -0.0020(5) 0.0016(5) -0.0008(5)
C12 0.0211(6) 0.0208(6) 0.0158(6) -0.0087(5) -0.0015(5) 0.0032(5)
C13 0.0329(7) 0.0239(7) 0.0273(7) -0.0122(6) 0.0007(6) -0.0066(6)
C14 0.0325(7) 0.0276(7) 0.0203(7) -0.0121(5) 0.0043(5) 0.0042(6)
C15 0.0349(8) 0.0390(8) 0.0282(7) -0.0180(6) -0.0142(6) 0.0103(6)
C16 0.0232(6) 0.0183(6) 0.0146(6) -0.0018(5) -0.0020(5) 0.0031(5)
C17 0.0128(5) 0.0207(6) 0.0216(6) -0.0066(5) -0.0018(4) -0.0011(4)
C18 0.0179(6) 0.0184(6) 0.0176(6) -0.0094(5) 0.0041(4) -0.0044(5)
C19 0.0308(7) 0.0207(6) 0.0245(7) -0.0057(5) 0.0056(5) -0.0087(5)
C20 0.0205(6) 0.0299(7) 0.0276(7) -0.0101(6) -0.0018(5) -0.0085(5)
C21 0.0131(5) 0.0161(6) 0.0125(5) -0.0048(4) -0.0021(4) 0.0003(4)
C22 0.0310(7) 0.0204(6) 0.0152(6) -0.0070(5) 0.0083(5) -0.0015(5)
O1 0.0195(4) 0.0160(4) 0.0204(4) -0.0105(3) 0.0042(3) -0.0001(3)
O2 0.0234(4) 0.0176(4) 0.0186(4) -0.0066(3) -0.0028(3) 0.0073(3)
O3 0.0255(4) 0.0148(4) 0.0142(4) -0.0053(3) 0.0059(3) -0.0018(3)
O4 0.0263(4) 0.0152(4) 0.0164(4) -0.0016(3) 0.0032(3) 0.0000(3)
Si1 0.01579(16) 0.01422(17) 0.01173(16) -0.00433(12) 0.00032(12) 0.00215(12)

loop_
_atom_type_symbol
_atom_type_description
_atom_type_scat_dispersion_real
_atom_type_scat_dispersion_imag
_atom_type_scat_source
C C 0.0033 0.0016 'International Tables Vol C Tables 4.2.6.8 and 6.1.1.4'
H H 0.0000 0.0000 'International Tables Vol C Tables 4.2.6.8 and 6.1.1.4'
O O 0.0106 0.0060 'International Tables Vol C Tables 4.2.6.8 and 6.1.1.4'
Si Si 0.0817 0.0704 'International Tables Vol C Tables 4.2.6.8 and 6.1.1.4'

loop_
_geom_angle_atom_site_label_1
_geom_angle_atom_site_label_2
_geom_angle_atom_site_label_3
_geom_angle
O1 C1 C9 108.40(9)
O1 C1 C2 109.58(9)
C9 C1 C2 110.38(9)
O1 C1 H1 109.5
C9 C1 H1 109.5
C2 C1 H1 109.5
C1 C2 C3 112.54(9)
C1 C2 H2A 109.1
C3 C2 H2A 109.1
C1 C2 H2B 109.1
C3 C2 H2B 109.1
H2A C2 H2B 107.8
C16 C3 C2 110.42(10)
C16 C3 C4 113.09(9)
C2 C3 C4 110.72(9)
C16 C3 H3 107.5
C2 C3 H3 107.5
C4 C3 H3 107.5
C5 C4 C17 110.35(9)
C5 C4 C8 102.40(9)
C17 C4 C8 113.04(9)
C5 C4 C3 106.93(9)
C17 C4 C3 112.64(9)
C8 C4 C3 110.83(9)
O2 C5 C4 125.33(10)
O2 C5 C6 124.50(11)
C4 C5 C6 110.14(9)
C18 C6 C21 110.40(9)
C18 C6 C7 112.00(9)
C21 C6 C7 110.25(9)
C18 C6 C5 115.04(9)
C21 C6 C5 105.61(9)
C7 C6 C5 103.15(9)
C8 C7 C6 105.55(9)
C8 C7 H7A 110.6
C6 C7 H7A 110.6
C8 C7 H7B 110.6
C6 C7 H7B 110.6
H7A C7 H7B 108.8
C9 C8 C7 114.64(9)
C9 C8 C4 114.77(9)
C7 C8 C4 104.55(9)
C9 C8 H8 107.5
C7 C8 H8 107.5
C4 C8 H8 107.5
C1 C9 C8 113.39(9)
C1 C9 H9A 108.9
C8 C9 H9A 108.9
C1 C9 H9B 108.9
C8 C9 H9B 108.9
H9A C9 H9B 107.7
Si1 C10 H10A 109.5
Si1 C10 H10B 109.5
H10A C10 H10B 109.5
Si1 C10 H10C 109.5
H10A C10 H10C 109.5
H10B C10 H10C 109.5
Si1 C11 H11A 109.5
Si1 C11 H11B 109.5
H11A C11 H11B 109.5
Si1 C11 H11C 109.5
H11A C11 H11C 109.5
H11B C11 H11C 109.5
C14 C12 C13 109.02(10)
C14 C12 C15 108.96(11)
C13 C12 C15 109.12(11)
C14 C12 Si1 109.79(9)
C13 C12 Si1 109.99(9)
C15 C12 Si1 109.95(9)
C12 C13 H13A 109.5
C12 C13 H13B 109.5
H13A C13 H13B 109.5
C12 C13 H13C 109.5
H13A C13 H13C 109.5
H13B C13 H13C 109.5
C12 C14 H14A 109.5
C12 C14 H14B 109.5
H14A C14 H14B 109.5
C12 C14 H14C 109.5
H14A C14 H14C 109.5
H14B C14 H14C 109.5
C12 C15 H15A 109.5
C12 C15 H15B 109.5
H15A C15 H15B 109.5
C12 C15 H15C 109.5
H15A C15 H15C 109.5
H15B C15 H15C 109.5
C3 C16 H16A 109.5
C3 C16 H16B 109.5
H16A C16 H16B 109.5
C3 C16 H16C 109.5
H16A C16 H16C 109.5
H16B C16 H16C 109.5
C4 C17 H17A 109.5
C4 C17 H17B 109.5
H17A C17 H17B 109.5
C4 C17 H17C 109.5
H17A C17 H17C 109.5
H17B C17 H17C 109.5
C19 C18 C20 122.45(12)
C19 C18 C6 123.65(12)
C20 C18 C6 113.81(10)
C18 C19 H19A 120.0
C18 C19 H19B 120.0
H19A C19 H19B 120.0
C18 C20 H20A 109.5
C18 C20 H20B 109.5
H20A C20 H20B 109.5
C18 C20 H20C 109.5
H20A C20 H20C 109.5
H20B C20 H20C 109.5
O4 C21 O3 124.14(10)
O4 C21 C6 124.88(10)
O3 C21 C6 110.98(9)
O3 C22 H22A 109.5
O3 C22 H22B 109.5
H22A C22 H22B 109.5
O3 C22 H22C 109.5
H22A C22 H22C 109.5
H22B C22 H22C 109.5
C1 O1 Si1 125.19(7)
C21 O3 C22 115.29(9)
O1 Si1 C10 110.19(5)
O1 Si1 C11 111.08(5)
C10 Si1 C11 107.66(6)
O1 Si1 C12 104.70(5)
C10 Si1 C12 111.83(6)
C11 Si1 C12 111.41(6)

loop_
_geom_bond_atom_site_label_1
_geom_bond_atom_site_label_2
_geom_bond_distance
C1 O1 1.4320(13)
C1 C9 1.5220(15)
C1 C2 1.5224(16)
C1 H1 1.0000
C2 C3 1.5331(16)
C2 H2A 0.9900
C2 H2B 0.9900
C3 C16 1.5322(16)
C3 C4 1.5654(15)
C3 H3 1.0000
C4 C5 1.5269(16)
C4 C17 1.5302(15)
C4 C8 1.5462(15)
C5 O2 1.2078(14)
C5 C6 1.5594(15)
C6 C18 1.5272(16)
C6 C21 1.5367(15)
C6 C7 1.5417(15)
C7 C8 1.5358(16)
C7 H7A 0.9900
C7 H7B 0.9900
C8 C9 1.5319(15)
C8 H8 1.0000
C9 H9A 0.9900
C9 H9B 0.9900
C10 Si1 1.8661(13)
C10 H10A 0.9800
C10 H10B 0.9800
C10 H10C 0.9800
C11 Si1 1.8713(13)
C11 H11A 0.9800
C11 H11B 0.9800
C11 H11C 0.9800
C12 C14 1.5365(17)
C12 C13 1.5366(18)
C12 C15 1.5383(18)
C12 Si1 1.8841(13)
C13 H13A 0.9800
C13 H13B 0.9800
C13 H13C 0.9800
C14 H14A 0.9800
C14 H14B 0.9800
C14 H14C 0.9800
C15 H15A 0.9800
C15 H15B 0.9800
C15 H15C 0.9800
C16 H16A 0.9800
C16 H16B 0.9800
C16 H16C 0.9800
C17 H17A 0.9800
C17 H17B 0.9800
C17 H17C 0.9800
C18 C19 1.3244(18)
C18 C20 1.5096(18)
C19 H19A 0.9500
C19 H19B 0.9500
C20 H20A 0.9800
C20 H20B 0.9800
C20 H20C 0.9800
C21 O4 1.2053(14)
C21 O3 1.3349(14)
C22 O3 1.4505(14)
C22 H22A 0.9800
C22 H22B 0.9800
C22 H22C 0.9800
O1 Si1 1.6507(9)
